data_4078487
loop_
_publ_author_name
'Jian, Zhongbao'
'Petrov, Alex R.'
'Hangaly, Noa K.'
'Li, Shihui'
'Rong, Weifeng'
'Mou, Zehuai'
'Rufanov, Konstantin A.'
'Harms, Klaus'
'Sundermeyer, J\"org'
'Cui, Dongmei'

_publ_section_title
;
 Phosphazene-Functionalized Cyclopentadienyl and Its Derivatives Ligated
 Rare-Earth Metal Alkyl Complexes: Synthesis, Structures, and Catalysis on
 Ethylene Polymerization
;
_journal_issue 11
_journal_name_full Organometallics
_journal_page_first 4267
_journal_paper_doi 10.1021/om300263p
_journal_volume 31
_journal_year 2012
_chemical_formula_sum 'C41 H55 N P Sc Si2'
_chemical_formula_weight 693.97
_chemical_name_systematic
; 
 ? 
;
_space_group_IT_number 14
_symmetry_cell_setting monoclinic
_symmetry_space_group_name_Hall '-P 2yn'
_symmetry_space_group_name_H-M 'P 1 21/n 1'
_atom_sites_solution_hydrogens geom
_atom_sites_solution_primary direct
_atom_sites_solution_secondary difmap
_audit_creation_method SHELXL-97
_cell_angle_alpha 90.00
_cell_angle_beta 91.198(3)
_cell_angle_gamma 90.00
_cell_formula_units_Z 4
_cell_length_a 12.7480(18)
_cell_length_b 15.054(2)
_cell_length_c 21.245(3)
_cell_measurement_reflns_used 1000
_cell_measurement_temperature 185(2)
_cell_measurement_theta_max 17.12
_cell_measurement_theta_min 2.32
_cell_volume 4076.2(10)
_computing_cell_refinement 'Bruker SMART'
_computing_data_collection 'Bruker SMART'
_computing_data_reduction 'Bruker SAINT'
_computing_molecular_graphics 'Bruker SHELXTL'
_computing_publication_material 'Bruker SHELXTL'
_computing_structure_refinement 'SHELXL-97 (Sheldrick, 1997)'
_computing_structure_solution 'SHELXS-97 (Sheldrick, 1990)'
_diffrn_ambient_temperature 185(2)
_diffrn_measured_fraction_theta_full 0.997
_diffrn_measured_fraction_theta_max 0.997
_diffrn_measurement_device_type 'Bruker APEX CCD area detector'
_diffrn_measurement_method 'phi and omega scans'
_diffrn_radiation_monochromator graphite
_diffrn_radiation_source 'fine-focus sealed tube'
_diffrn_radiation_type MoK\a
_diffrn_radiation_wavelength 0.71073
_diffrn_reflns_av_R_equivalents 0.1056
_diffrn_reflns_av_sigmaI/netI 0.1543
_diffrn_reflns_limit_h_max 13
_diffrn_reflns_limit_h_min -15
_diffrn_reflns_limit_k_max 13
_diffrn_reflns_limit_k_min -17
_diffrn_reflns_limit_l_max 25
_diffrn_reflns_limit_l_min -23
_diffrn_reflns_number 18118
_diffrn_reflns_theta_full 25.03
_diffrn_reflns_theta_max 25.03
_diffrn_reflns_theta_min 1.66
_exptl_absorpt_coefficient_mu 0.306
_exptl_absorpt_correction_T_max 0.9760
_exptl_absorpt_correction_T_min 0.9302
_exptl_absorpt_correction_type multi-scan
_exptl_absorpt_process_details SADABS
_exptl_crystal_density_diffrn 1.131
_exptl_crystal_density_method 'not measured'
_exptl_crystal_F_000 1488
_exptl_crystal_size_max 0.24
_exptl_crystal_size_mid 0.12
_exptl_crystal_size_min 0.08
_refine_diff_density_max 0.443
_refine_diff_density_min -0.335
_refine_diff_density_rms 0.071
_refine_ls_extinction_method none
_refine_ls_goodness_of_fit_ref 0.966
_refine_ls_hydrogen_treatment constr
_refine_ls_matrix_type full
_refine_ls_number_parameters 431
_refine_ls_number_reflns 7176
_refine_ls_number_restraints 19
_refine_ls_restrained_S_all 0.972
_refine_ls_R_factor_all 0.1639
_refine_ls_R_factor_gt 0.0735
_refine_ls_shift/su_max 0.003
_refine_ls_shift/su_mean 0.000
_refine_ls_structure_factor_coef Fsqd
_refine_ls_weighting_details 'calc w=1/[\s^2^(Fo^2^)+(0.0672P)^2^] where P=(Fo^2^+2Fc^2^)/3'
_refine_ls_weighting_scheme calc
_refine_ls_wR_factor_gt 0.1391
_refine_ls_wR_factor_ref 0.1763
_reflns_number_gt 3599
_reflns_number_total 7176
_reflns_threshold_expression >2sigma(I)
_cod_data_source_file om300263p_si_002.cif
_cod_data_source_block 7a
_cod_depositor_comments
;
The following automatic conversions were performed:

'_symmetry_cell_setting' value 'Monoclinic' changed to 'monoclinic'
according to /home/saulius/struct/CIF-dictionaries/cif_core.dic
dictionary named 'cif_core.dic' version 2.4.1 from 2010-06-29.

Automatic conversion script
Id: cif_fix_values 1891 2012-01-12 08:04:46Z andrius 
;
_cod_original_cell_volume 4076.1(10)
_cod_original_sg_symbol_H-M P2(1)/n
_cod_database_code 4078487

loop_
_symmetry_equiv_pos_as_xyz
'x, y, z'
'-x+1/2, y+1/2, -z+1/2'
'-x, -y, -z'
'x-1/2, -y-1/2, z-1/2'

loop_
_atom_site_label
_atom_site_type_symbol
_atom_site_fract_x
_atom_site_fract_y
_atom_site_fract_z
_atom_site_U_iso_or_equiv
_atom_site_adp_type
_atom_site_occupancy
_atom_site_symmetry_multiplicity
_atom_site_calc_flag
_atom_site_refinement_flags
_atom_site_disorder_assembly
_atom_site_disorder_group
C1 C 0.0352(4) 0.0567(3) 0.1096(2) 0.0290(12) Uani 1 1 d . . .
C2 C -0.0684(4) 0.0843(3) 0.1238(2) 0.0348(14) Uani 1 1 d . . .
H2 H -0.1116 0.1212 0.0979 0.042 Uiso 1 1 calc R . .
C3 C -0.0965(4) 0.0491(3) 0.1810(3) 0.0378(14) Uani 1 1 d . . .
H3 H -0.1615 0.0586 0.2010 0.045 Uiso 1 1 calc R . .
C4 C -0.0122(4) -0.0036(3) 0.2052(2) 0.0330(13) Uani 1 1 d . . .
C5 C -0.0004(5) -0.0559(3) 0.2604(2) 0.0412(15) Uani 1 1 d . . .
H5 H -0.0558 -0.0602 0.2895 0.049 Uiso 1 1 calc R . .
C6 C 0.0919(5) -0.1000(4) 0.2713(3) 0.0456(16) Uani 1 1 d . . .
H6 H 0.1002 -0.1358 0.3079 0.055 Uiso 1 1 calc R . .
C7 C 0.1749(4) -0.0931(3) 0.2288(3) 0.0398(14) Uani 1 1 d . . .
H7 H 0.2385 -0.1240 0.2378 0.048 Uiso 1 1 calc R . .
C8 C 0.1668(4) -0.0432(3) 0.1748(2) 0.0347(13) Uani 1 1 d . . .
H8 H 0.2238 -0.0392 0.1468 0.042 Uiso 1 1 calc R . .
C9 C 0.0711(4) 0.0022(3) 0.1619(2) 0.0282(12) Uani 1 1 d . . .
C10 C 0.0475(4) 0.1769(3) 0.0027(2) 0.0301(13) Uani 1 1 d . . .
C11 C -0.0274(4) 0.2401(3) 0.0187(2) 0.0340(13) Uani 1 1 d . . .
H11 H -0.0387 0.2536 0.0617 0.041 Uiso 1 1 calc R . .
C12 C -0.0855(4) 0.2832(4) -0.0279(3) 0.0491(16) Uani 1 1 d . . .
H12 H -0.1364 0.3261 -0.0167 0.059 Uiso 1 1 calc R . .
C13 C -0.0696(5) 0.2640(4) -0.0904(3) 0.0546(18) Uani 1 1 d . . .
H13 H -0.1097 0.2937 -0.1222 0.066 Uiso 1 1 calc R . .
C14 C 0.0042(5) 0.2021(4) -0.1070(3) 0.0478(16) Uani 1 1 d . . .
H14 H 0.0153 0.1896 -0.1501 0.057 Uiso 1 1 calc R . .
C15 C 0.0627(4) 0.1578(3) -0.0609(2) 0.0352(13) Uani 1 1 d . . .
H15 H 0.1130 0.1146 -0.0726 0.042 Uiso 1 1 calc R . .
C16 C 0.2156(4) 0.0530(3) 0.0252(2) 0.0264(12) Uani 1 1 d . . .
C17 C 0.2016(4) -0.0390(3) 0.0230(2) 0.0307(13) Uani 1 1 d . . .
H17 H 0.1413 -0.0648 0.0411 0.037 Uiso 1 1 calc R . .
C18 C 0.2747(4) -0.0926(4) -0.0054(2) 0.0365(14) Uani 1 1 d . . .
H18 H 0.2656 -0.1552 -0.0057 0.044 Uiso 1 1 calc R . .
C19 C 0.3607(4) -0.0554(4) -0.0333(3) 0.0389(14) Uani 1 1 d . . .
H19 H 0.4109 -0.0925 -0.0526 0.047 Uiso 1 1 calc R . .
C20 C 0.3744(4) 0.0356(4) -0.0332(3) 0.0411(15) Uani 1 1 d . . .
H20 H 0.4335 0.0609 -0.0530 0.049 Uiso 1 1 calc R . .
C21 C 0.3023(4) 0.0897(4) -0.0044(2) 0.0336(13) Uani 1 1 d . . .
H21 H 0.3117 0.1523 -0.0047 0.040 Uiso 1 1 calc R . .
C22 C 0.2714(4) 0.2309(3) 0.1101(2) 0.0273(12) Uani 1 1 d . . .
C23 C 0.3645(4) 0.1920(3) 0.1342(2) 0.0272(12) Uani 1 1 d . . .
C24 C 0.4602(4) 0.2287(4) 0.1176(2) 0.0369(14) Uani 1 1 d . . .
H24 H 0.5233 0.2028 0.1335 0.044 Uiso 1 1 calc R . .
C25 C 0.4657(4) 0.3020(4) 0.0788(3) 0.0451(16) Uani 1 1 d . . .
H25 H 0.5317 0.3229 0.0652 0.054 Uiso 1 1 calc R . .
C26 C 0.3746(4) 0.3445(4) 0.0599(2) 0.0395(14) Uani 1 1 d . . .
H26 H 0.3787 0.3971 0.0354 0.047 Uiso 1 1 calc R . .
C27 C 0.2760(4) 0.3113(3) 0.0761(2) 0.0317(13) Uani 1 1 d . . .
C28 C 0.1787(4) 0.3661(4) 0.0601(3) 0.0412(15) Uani 1 1 d . . .
H28 H 0.1165 0.3272 0.0674 0.049 Uiso 1 1 calc R . .
C29 C 0.1722(5) 0.3963(4) -0.0080(3) 0.067(2) Uani 1 1 d . . .
H29A H 0.2297 0.4377 -0.0162 0.101 Uiso 1 1 calc R . .
H29B H 0.1049 0.4261 -0.0160 0.101 Uiso 1 1 calc R . .
H29C H 0.1778 0.3447 -0.0358 0.101 Uiso 1 1 calc R . .
C30 C 0.1701(5) 0.4461(4) 0.1054(3) 0.0595(18) Uani 1 1 d . . .
H30A H 0.1729 0.4249 0.1490 0.089 Uiso 1 1 calc R . .
H30B H 0.1034 0.4769 0.0974 0.089 Uiso 1 1 calc R . .
H30C H 0.2284 0.4871 0.0985 0.089 Uiso 1 1 calc R . .
C31 C 0.3660(4) 0.1152(3) 0.1802(2) 0.0323(13) Uani 1 1 d . . .
H31 H 0.2917 0.0968 0.1869 0.039 Uiso 1 1 calc R . .
C32 C 0.4258(4) 0.0340(3) 0.1560(3) 0.0448(15) Uani 1 1 d . . .
H32A H 0.3983 0.0177 0.1141 0.067 Uiso 1 1 calc R . .
H32B H 0.4167 -0.0159 0.1850 0.067 Uiso 1 1 calc R . .
H32C H 0.5005 0.0484 0.1533 0.067 Uiso 1 1 calc R . .
C33 C 0.4126(4) 0.1438(4) 0.2437(2) 0.0442(15) Uani 1 1 d . . .
H33A H 0.4864 0.1602 0.2388 0.066 Uiso 1 1 calc R . .
H33B H 0.4078 0.0946 0.2737 0.066 Uiso 1 1 calc R . .
H33C H 0.3737 0.1950 0.2595 0.066 Uiso 1 1 calc R . .
C34 C 0.1313(4) 0.1514(3) 0.2903(2) 0.0316(13) Uani 1 1 d . . .
H34A H 0.1603 0.0904 0.2929 0.038 Uiso 1 1 calc R . .
H34B H 0.1919 0.1924 0.2920 0.038 Uiso 1 1 calc R . .
C35 C 0.0516(6) 0.2898(4) 0.3828(3) 0.089(3) Uani 1 1 d . . .
H35A H 0.0229 0.2968 0.4249 0.134 Uiso 1 1 calc R . .
H35B H 0.0064 0.3204 0.3519 0.134 Uiso 1 1 calc R . .
H35C H 0.1223 0.3153 0.3821 0.134 Uiso 1 1 calc R . .
C36 C 0.1178(7) 0.1171(6) 0.4332(3) 0.140(4) Uani 1 1 d . . .
H36A H 0.1188 0.0525 0.4276 0.209 Uiso 1 1 calc R . .
H36B H 0.0767 0.1321 0.4701 0.209 Uiso 1 1 calc R . .
H36C H 0.1898 0.1389 0.4392 0.209 Uiso 1 1 calc R . .
C37 C -0.0770(6) 0.1276(6) 0.3577(4) 0.131(4) Uani 1 1 d . . .
H37A H -0.0771 0.0634 0.3652 0.197 Uiso 1 1 calc R . .
H37B H -0.1066 0.1398 0.3156 0.197 Uiso 1 1 calc R . .
H37C H -0.1194 0.1572 0.3894 0.197 Uiso 1 1 calc R . .
C38 C -0.0245(3) 0.2946(3) 0.1995(2) 0.0387(14) Uani 1 1 d D A .
H38A H 0.0084 0.3225 0.2373 0.046 Uiso 1 1 calc R . .
H38B H 0.0054 0.3268 0.1635 0.046 Uiso 1 1 calc R . .
C39 C -0.2526(7) 0.2678(8) 0.1607(7) 0.121(4) Uani 0.50 1 d PD A 1
H39A H -0.2244 0.2482 0.1205 0.181 Uiso 0.50 1 calc PR A 1
H39B H -0.3175 0.3013 0.1531 0.181 Uiso 0.50 1 calc PR A 1
H39C H -0.2672 0.2159 0.1870 0.181 Uiso 0.50 1 calc PR A 1
C40 C -0.1982(9) 0.3586(10) 0.2837(4) 0.121(4) Uani 0.50 1 d PD A 1
H40A H -0.1726 0.3102 0.3108 0.181 Uiso 0.50 1 calc PR A 1
H40B H -0.2749 0.3613 0.2850 0.181 Uiso 0.50 1 calc PR A 1
H40C H -0.1686 0.4151 0.2988 0.181 Uiso 0.50 1 calc PR A 1
C41 C -0.1579(9) 0.4514(6) 0.1625(7) 0.121(4) Uani 0.50 1 d PD A 1
H41A H -0.0962 0.4852 0.1769 0.181 Uiso 0.50 1 calc PR A 1
H41B H -0.2218 0.4833 0.1738 0.181 Uiso 0.50 1 calc PR A 1
H41C H -0.1561 0.4443 0.1166 0.181 Uiso 0.50 1 calc PR A 1
C39' C -0.2231(9) 0.3289(10) 0.1217(4) 0.122(4) Uani 0.50 1 d PD A 2
H39D H -0.1898 0.3697 0.0922 0.183 Uiso 0.50 1 calc PR A 2
H39E H -0.2975 0.3441 0.1251 0.183 Uiso 0.50 1 calc PR A 2
H39F H -0.2165 0.2678 0.1063 0.183 Uiso 0.50 1 calc PR A 2
C40' C -0.2383(8) 0.2728(9) 0.2565(6) 0.122(4) Uani 0.50 1 d PD A 2
H40D H -0.2894 0.2371 0.2324 0.183 Uiso 0.50 1 calc PR A 2
H40E H -0.2754 0.3133 0.2844 0.183 Uiso 0.50 1 calc PR A 2
H40F H -0.1928 0.2335 0.2816 0.183 Uiso 0.50 1 calc PR A 2
C41' C -0.1609(9) 0.4558(5) 0.2252(8) 0.122(4) Uani 0.50 1 d PD A 2
H41D H -0.0953 0.4850 0.2138 0.183 Uiso 0.50 1 calc PR A 2
H41E H -0.1695 0.4594 0.2708 0.183 Uiso 0.50 1 calc PR A 2
H41F H -0.2201 0.4855 0.2038 0.183 Uiso 0.50 1 calc PR A 2
N1 N 0.1719(3) 0.1856(2) 0.11934(17) 0.0255(10) Uani 1 1 d . . .
P1 P 0.12235(10) 0.12135(9) 0.06474(6) 0.0271(3) Uani 1 1 d . . .
Sc1 Sc 0.05879(7) 0.16524(6) 0.19562(4) 0.0282(3) Uani 1 1 d . . .
Si1 Si 0.05807(12) 0.16942(10) 0.36280(7) 0.0377(4) Uani 1 1 d . . .
Si2 Si -0.15693(13) 0.33852(13) 0.20104(8) 0.0551(5) Uani 1 1 d D . .

loop_
_atom_site_aniso_label
_atom_site_aniso_U_11
_atom_site_aniso_U_22
_atom_site_aniso_U_33
_atom_site_aniso_U_23
_atom_site_aniso_U_13
_atom_site_aniso_U_12
C1 0.028(3) 0.032(3) 0.028(3) 0.000(2) 0.004(2) -0.006(2)
C2 0.033(3) 0.034(3) 0.037(3) 0.002(3) -0.002(3) -0.003(3)
C3 0.035(3) 0.035(3) 0.044(4) 0.000(3) 0.012(3) -0.008(3)
C4 0.032(3) 0.029(3) 0.038(3) -0.002(3) 0.007(3) -0.010(3)
C5 0.061(4) 0.031(3) 0.033(3) 0.005(3) 0.011(3) -0.005(3)
C6 0.070(5) 0.030(4) 0.037(4) 0.006(3) 0.002(3) -0.003(3)
C7 0.047(4) 0.038(4) 0.034(3) 0.006(3) -0.005(3) 0.008(3)
C8 0.037(3) 0.028(3) 0.039(3) 0.002(3) 0.000(3) 0.000(3)
C9 0.034(3) 0.022(3) 0.029(3) 0.003(2) 0.004(2) -0.011(2)
C10 0.032(3) 0.029(3) 0.029(3) 0.002(2) -0.005(2) -0.007(3)
C11 0.045(4) 0.027(3) 0.030(3) 0.003(3) -0.004(3) -0.002(3)
C12 0.056(4) 0.042(4) 0.049(4) 0.009(3) -0.013(3) 0.002(3)
C13 0.071(5) 0.054(4) 0.037(4) 0.015(3) -0.021(3) -0.005(4)
C14 0.069(5) 0.046(4) 0.028(3) 0.000(3) -0.005(3) -0.008(3)
C15 0.049(4) 0.027(3) 0.029(3) 0.003(3) -0.005(3) -0.009(3)
C16 0.023(3) 0.031(3) 0.025(3) -0.004(2) -0.001(2) -0.002(2)
C17 0.035(3) 0.033(3) 0.025(3) -0.006(2) 0.001(2) -0.008(3)
C18 0.039(4) 0.031(3) 0.039(3) -0.004(3) 0.004(3) 0.000(3)
C19 0.038(4) 0.036(4) 0.043(4) -0.009(3) 0.012(3) 0.007(3)
C20 0.031(3) 0.049(4) 0.043(4) -0.007(3) 0.014(3) -0.008(3)
C21 0.038(3) 0.031(3) 0.032(3) 0.000(3) 0.007(3) -0.006(3)
C22 0.032(3) 0.030(3) 0.020(3) -0.008(2) 0.005(2) -0.001(3)
C23 0.027(3) 0.025(3) 0.029(3) -0.010(2) 0.002(2) -0.005(2)
C24 0.033(3) 0.041(4) 0.037(3) -0.013(3) 0.004(3) -0.005(3)
C25 0.036(4) 0.053(4) 0.047(4) -0.008(3) 0.023(3) -0.013(3)
C26 0.046(4) 0.035(3) 0.038(3) 0.000(3) 0.019(3) -0.012(3)
C27 0.043(3) 0.026(3) 0.026(3) -0.001(2) 0.005(2) -0.007(3)
C28 0.041(4) 0.031(4) 0.051(4) 0.012(3) -0.001(3) -0.004(3)
C29 0.065(5) 0.072(5) 0.064(5) 0.032(4) -0.002(4) 0.004(4)
C30 0.053(4) 0.041(4) 0.085(5) -0.009(4) 0.008(4) -0.003(3)
C31 0.031(3) 0.031(3) 0.035(3) -0.005(3) 0.000(2) 0.001(3)
C32 0.041(4) 0.042(4) 0.051(4) -0.004(3) 0.002(3) 0.008(3)
C33 0.039(3) 0.057(4) 0.036(3) 0.002(3) -0.001(3) 0.006(3)
C34 0.034(3) 0.026(3) 0.035(3) 0.001(2) 0.006(2) -0.002(2)
C35 0.154(8) 0.056(5) 0.058(5) -0.014(4) 0.025(5) 0.015(5)
C36 0.181(9) 0.201(10) 0.039(4) 0.036(6) 0.035(5) 0.148(8)
C37 0.084(6) 0.195(10) 0.117(7) -0.091(7) 0.069(5) -0.065(6)
C38 0.036(3) 0.039(3) 0.042(4) 0.002(3) 0.008(3) 0.007(3)
C39 0.057(7) 0.132(10) 0.172(12) -0.035(9) -0.008(7) 0.040(6)
C40 0.057(7) 0.132(10) 0.172(12) -0.035(9) -0.008(7) 0.040(6)
C41 0.057(7) 0.132(10) 0.172(12) -0.035(9) -0.008(7) 0.040(6)
C39' 0.054(6) 0.155(10) 0.156(11) -0.045(9) -0.012(7) 0.056(6)
C40' 0.054(6) 0.155(10) 0.156(11) -0.045(9) -0.012(7) 0.056(6)
C41' 0.054(6) 0.155(10) 0.156(11) -0.045(9) -0.012(7) 0.056(6)
N1 0.024(2) 0.027(3) 0.025(2) -0.0002(19) 0.0013(18) -0.0048(19)
P1 0.0294(8) 0.0268(8) 0.0253(7) 0.0012(6) 0.0022(6) -0.0020(6)
Sc1 0.0277(6) 0.0292(6) 0.0279(5) -0.0002(5) 0.0033(4) -0.0015(5)
Si1 0.0464(10) 0.0366(10) 0.0304(9) -0.0059(8) 0.0059(7) 0.0060(8)
Si2 0.0418(11) 0.0655(13) 0.0580(12) -0.0041(10) 0.0013(9) 0.0205(10)

loop_
_atom_type_symbol
_atom_type_description
_atom_type_scat_dispersion_real
_atom_type_scat_dispersion_imag
_atom_type_scat_source
C C 0.0033 0.0016 'International Tables Vol C Tables 4.2.6.8 and 6.1.1.4'
H H 0.0000 0.0000 'International Tables Vol C Tables 4.2.6.8 and 6.1.1.4'
N N 0.0061 0.0033 'International Tables Vol C Tables 4.2.6.8 and 6.1.1.4'
Si Si 0.0817 0.0704 'International Tables Vol C Tables 4.2.6.8 and 6.1.1.4'
P P 0.1023 0.0942 'International Tables Vol C Tables 4.2.6.8 and 6.1.1.4'
Sc Sc 0.2519 0.3716 'International Tables Vol C Tables 4.2.6.8 and 6.1.1.4'

loop_
_geom_angle_atom_site_label_1
_geom_angle_atom_site_label_2
_geom_angle_atom_site_label_3
_geom_angle
C2 C1 C9 106.4(4)
C2 C1 P1 123.3(4)
C9 C1 P1 122.2(4)
C2 C1 Sc1 75.5(3)
C9 C1 Sc1 77.0(3)
P1 C1 Sc1 88.10(19)
C3 C2 C1 109.5(5)
C3 C2 Sc1 80.1(3)
C1 C2 Sc1 71.4(3)
C3 C2 H2 125.3
C1 C2 H2 125.3
Sc1 C2 H2 115.2
C2 C3 C4 109.0(5)
C2 C3 Sc1 69.1(3)
C4 C3 Sc1 76.7(3)
C2 C3 H3 125.5
C4 C3 H3 125.5
Sc1 C3 H3 120.3
C5 C4 C9 120.1(5)
C5 C4 C3 132.5(5)
C9 C4 C3 107.4(5)
C5 C4 Sc1 123.6(4)
C9 C4 Sc1 68.8(3)
C3 C4 Sc1 72.6(3)
C6 C5 C4 119.1(5)
C6 C5 H5 120.5
C4 C5 H5 120.5
C5 C6 C7 120.8(5)
C5 C6 H6 119.6
C7 C6 H6 119.6
C8 C7 C6 122.1(5)
C8 C7 H7 119.0
C6 C7 H7 119.0
C7 C8 C9 118.3(5)
C7 C8 H8 120.8
C9 C8 H8 120.8
C8 C9 C4 119.6(5)
C8 C9 C1 132.7(5)
C4 C9 C1 107.6(4)
C8 C9 Sc1 117.7(3)
C4 C9 Sc1 80.0(3)
C1 C9 Sc1 69.6(3)
C15 C10 C11 118.9(5)
C15 C10 P1 121.7(4)
C11 C10 P1 119.4(4)
C12 C11 C10 120.3(5)
C12 C11 H11 119.8
C10 C11 H11 119.8
C11 C12 C13 120.2(6)
C11 C12 H12 119.9
C13 C12 H12 119.9
C14 C13 C12 120.2(5)
C14 C13 H13 119.9
C12 C13 H13 119.9
C13 C14 C15 120.4(5)
C13 C14 H14 119.8
C15 C14 H14 119.8
C14 C15 C10 120.0(5)
C14 C15 H15 120.0
C10 C15 H15 120.0
C17 C16 C21 118.6(5)
C17 C16 P1 119.9(4)
C21 C16 P1 121.5(4)
C18 C17 C16 120.5(5)
C18 C17 H17 119.8
C16 C17 H17 119.8
C19 C18 C17 120.0(5)
C19 C18 H18 120.0
C17 C18 H18 120.0
C18 C19 C20 120.4(5)
C18 C19 H19 119.8
C20 C19 H19 119.8
C19 C20 C21 120.0(5)
C19 C20 H20 120.0
C21 C20 H20 120.0
C20 C21 C16 120.4(5)
C20 C21 H21 119.8
C16 C21 H21 119.8
C23 C22 C27 119.8(5)
C23 C22 N1 119.1(4)
C27 C22 N1 121.1(4)
C24 C23 C22 118.7(5)
C24 C23 C31 117.9(5)
C22 C23 C31 123.4(5)
C25 C24 C23 121.6(5)
C25 C24 H24 119.2
C23 C24 H24 119.2
C26 C25 C24 119.5(5)
C26 C25 H25 120.3
C24 C25 H25 120.3
C25 C26 C27 121.1(5)
C25 C26 H26 119.4
C27 C26 H26 119.4
C26 C27 C22 118.6(5)
C26 C27 C28 118.9(5)
C22 C27 C28 122.4(5)
C27 C28 C29 113.8(5)
C27 C28 C30 110.6(4)
C29 C28 C30 110.9(5)
C27 C28 H28 107.1
C29 C28 H28 107.1
C30 C28 H28 107.1
C28 C29 H29A 109.5
C28 C29 H29B 109.5
H29A C29 H29B 109.5
C28 C29 H29C 109.5
H29A C29 H29C 109.5
H29B C29 H29C 109.5
C28 C30 H30A 109.5
C28 C30 H30B 109.5
H30A C30 H30B 109.5
C28 C30 H30C 109.5
H30A C30 H30C 109.5
H30B C30 H30C 109.5
C23 C31 C33 110.8(4)
C23 C31 C32 113.0(4)
C33 C31 C32 109.5(4)
C23 C31 H31 107.8
C33 C31 H31 107.8
C32 C31 H31 107.8
C31 C32 H32A 109.5
C31 C32 H32B 109.5
H32A C32 H32B 109.5
C31 C32 H32C 109.5
H32A C32 H32C 109.5
H32B C32 H32C 109.5
C31 C33 H33A 109.5
C31 C33 H33B 109.5
H33A C33 H33B 109.5
C31 C33 H33C 109.5
H33A C33 H33C 109.5
H33B C33 H33C 109.5
Si1 C34 Sc1 122.7(2)
Si1 C34 H34A 106.7
Sc1 C34 H34A 106.7
Si1 C34 H34B 106.7
Sc1 C34 H34B 106.7
H34A C34 H34B 106.6
Si1 C35 H35A 109.5
Si1 C35 H35B 109.5
H35A C35 H35B 109.5
Si1 C35 H35C 109.5
H35A C35 H35C 109.5
H35B C35 H35C 109.5
Si1 C36 H36A 109.5
Si1 C36 H36B 109.5
H36A C36 H36B 109.5
Si1 C36 H36C 109.5
H36A C36 H36C 109.5
H36B C36 H36C 109.5
Si1 C37 H37A 109.5
Si1 C37 H37B 109.5
H37A C37 H37B 109.5
Si1 C37 H37C 109.5
H37A C37 H37C 109.5
H37B C37 H37C 109.5
Si2 C38 Sc1 140.0(3)
Si2 C38 H38A 102.0
Sc1 C38 H38A 102.0
Si2 C38 H38B 102.0
Sc1 C38 H38B 102.0
H38A C38 H38B 104.8
Si2 C39 H39A 109.5
Si2 C39 H39B 109.5
Si2 C39 H39C 109.5
Si2 C40 H40A 109.5
Si2 C40 H40B 109.5
Si2 C40 H40C 109.5
Si2 C41 H41A 109.5
Si2 C41 H41B 109.5
Si2 C41 H41C 109.5
Si2 C39' H39D 109.5
Si2 C39' H39E 109.5
H39D C39' H39E 109.5
Si2 C39' H39F 109.5
H39D C39' H39F 109.5
H39E C39' H39F 109.5
Si2 C40' H40D 109.5
Si2 C40' H40E 109.5
H40D C40' H40E 109.5
Si2 C40' H40F 109.5
H40D C40' H40F 109.5
H40E C40' H40F 109.5
Si2 C41' H41D 109.5
Si2 C41' H41E 109.5
H41D C41' H41E 109.5
Si2 C41' H41F 109.5
H41D C41' H41F 109.5
H41E C41' H41F 109.5
C22 N1 P1 120.5(3)
C22 N1 Sc1 138.2(3)
P1 N1 Sc1 101.00(18)
N1 P1 C1 100.4(2)
N1 P1 C16 115.0(2)
C1 P1 C16 111.5(2)
N1 P1 C10 115.7(2)
C1 P1 C10 108.5(2)
C16 P1 C10 105.5(2)
C34 Sc1 N1 114.45(16)
C34 Sc1 C38 103.91(18)
N1 Sc1 C38 103.04(16)
C34 Sc1 C1 130.96(18)
N1 Sc1 C1 67.65(15)
C38 Sc1 C1 123.94(18)
C34 Sc1 C2 139.38(18)
N1 Sc1 C2 92.54(15)
C38 Sc1 C2 98.33(17)
C1 Sc1 C2 33.18(15)
C34 Sc1 C9 97.90(17)
N1 Sc1 C9 83.26(15)
C38 Sc1 C9 151.97(17)
C1 Sc1 C9 33.39(15)
C2 Sc1 C9 53.81(16)
C34 Sc1 C3 109.97(18)
N1 Sc1 C3 120.07(15)
C38 Sc1 C3 103.07(17)
C1 Sc1 C3 52.97(16)
C2 Sc1 C3 30.80(15)
C9 Sc1 C3 52.16(16)
C34 Sc1 C4 88.66(17)
N1 Sc1 C4 114.15(15)
C38 Sc1 C4 131.27(16)
C1 Sc1 C4 52.99(16)
C2 Sc1 C4 51.63(16)
C9 Sc1 C4 31.20(14)
C3 Sc1 C4 30.77(15)
C36 Si1 C34 114.1(3)
C36 Si1 C37 105.9(5)
C34 Si1 C37 113.1(3)
C36 Si1 C35 104.5(4)
C34 Si1 C35 111.1(3)
C37 Si1 C35 107.6(4)
C38 Si2 C39 113.2(4)
C38 Si2 C41' 112.7(4)
C39 Si2 C41' 132.1(5)
C38 Si2 C39' 110.9(4)
C41' Si2 C39' 108.1(5)
C38 Si2 C40' 110.3(4)
C41' Si2 C40' 108.3(5)
C39' Si2 C40' 106.3(5)
C38 Si2 C40 110.8(4)
C39 Si2 C40 109.8(5)
C38 Si2 C41 108.5(4)
C39 Si2 C41 108.9(5)
C40 Si2 C41 105.3(4)

loop_
_geom_bond_atom_site_label_1
_geom_bond_atom_site_label_2
_geom_bond_distance
C1 C2 1.423(6)
C1 C9 1.447(6)
C1 P1 1.770(5)
C1 Sc1 2.465(5)
C2 C3 1.380(7)
C2 Sc1 2.518(5)
C2 H2 0.9500
C3 C4 1.423(7)
C3 Sc1 2.654(5)
C3 H3 0.9500
C4 C5 1.418(7)
C4 C9 1.424(6)
C4 Sc1 2.707(5)
C5 C6 1.367(7)
C5 H5 0.9500
C6 C7 1.408(7)
C6 H6 0.9500
C7 C8 1.372(7)
C7 H7 0.9500
C8 C9 1.421(6)
C8 H8 0.9500
C9 Sc1 2.562(5)
C10 C15 1.400(7)
C10 C11 1.395(6)
C10 P1 1.814(5)
C11 C12 1.384(7)
C11 H11 0.9500
C12 C13 1.379(8)
C12 H12 0.9500
C13 C14 1.375(8)
C13 H13 0.9500
C14 C15 1.388(7)
C14 H14 0.9500
C15 H15 0.9500
C16 C17 1.397(6)
C16 C21 1.397(6)
C16 P1 1.794(5)
C17 C18 1.381(6)
C17 H17 0.9500
C18 C19 1.376(7)
C18 H18 0.9500
C19 C20 1.380(7)
C19 H19 0.9500
C20 C21 1.382(7)
C20 H20 0.9500
C21 H21 0.9500
C22 C23 1.410(6)
C22 C27 1.412(6)
C22 N1 1.457(6)
C23 C24 1.391(6)
C23 C31 1.515(7)
C24 C25 1.380(7)
C24 H24 0.9500
C25 C26 1.378(7)
C25 H25 0.9500
C26 C27 1.402(7)
C26 H26 0.9500
C27 C28 1.522(7)
C28 C29 1.518(7)
C28 C30 1.546(7)
C28 H28 1.0000
C29 H29A 0.9800
C29 H29B 0.9800
C29 H29C 0.9800
C30 H30A 0.9800
C30 H30B 0.9800
C30 H30C 0.9800
C31 C33 1.525(6)
C31 C32 1.535(7)
C31 H31 1.0000
C32 H32A 0.9800
C32 H32B 0.9800
C32 H32C 0.9800
C33 H33A 0.9800
C33 H33B 0.9800
C33 H33C 0.9800
C34 Si1 1.838(5)
C34 Sc1 2.206(5)
C34 H34A 0.9900
C34 H34B 0.9900
C35 Si1 1.863(6)
C35 H35A 0.9800
C35 H35B 0.9800
C35 H35C 0.9800
C36 Si1 1.840(7)
C36 H36A 0.9800
C36 H36B 0.9800
C36 H36C 0.9800
C37 Si1 1.834(7)
C37 H37A 0.9800
C37 H37B 0.9800
C37 H37C 0.9800
C38 Si2 1.814(4)
C38 Sc1 2.220(4)
C38 H38A 0.9900
C38 H38B 0.9900
C39 Si2 1.819(7)
C39 H39A 0.9800
C39 H39B 0.9800
C39 H39C 0.9800
C40 Si2 1.869(7)
C40 H40A 0.9800
C40 H40B 0.9800
C40 H40C 0.9800
C41 Si2 1.886(7)
C41 H41A 0.9800
C41 H41B 0.9800
C41 H41C 0.9800
C39' Si2 1.874(7)
C39' H39D 0.9800
C39' H39E 0.9800
C39' H39F 0.9800
C40' Si2 1.869(7)
C40' H40D 0.9800
C40' H40E 0.9800
C40' H40F 0.9800
C41' Si2 1.840(7)
C41' H41D 0.9800
C41' H41E 0.9800
C41' H41F 0.9800
N1 P1 1.627(4)
N1 Sc1 2.213(4)
